data_2014368
loop_
_publ_author_name
'Pan, Qingfeng'
'Noll, Bruce C.'
'Serianni, Anthony S. '

_publ_section_title
;Methyl
 4-<i>O</i>-\b-<small>L</small>-galactopyranosyl-\b-<small>D</small>-glucopyranoside
 (methyl \b-<small>L</small>-lactoside)
;
_journal_coeditor_code JZ1778
_journal_issue 2
_journal_name_full 'Acta Crystallographica Section C'
_journal_page_first o82
_journal_page_last o85
_journal_paper_doi 10.1107/S010827010504254X
_journal_volume 62
_journal_year 2006
_chemical_formula_iupac 'C13 H24 O11'
_chemical_formula_moiety 'C13 H24 O11'
_chemical_formula_sum 'C13 H24 O11'
_chemical_formula_weight 356.32
_chemical_name_common 'methyl \b-L-lactoside'
_chemical_name_systematic
;
Methyl 4-O-\b-L-galactopyranosyl-\b-D-glucopyranoside
;
_space_group_IT_number 19
_symmetry_cell_setting orthorhombic
_symmetry_space_group_name_Hall 'P 2ac 2ab'
_symmetry_space_group_name_H-M 'P 21 21 21'
_atom_sites_solution_hydrogens geom
_atom_sites_solution_primary direct
_atom_sites_solution_secondary difmap
_audit_creation_method SHELXL-97
_cell_angle_alpha 90.00
_cell_angle_beta 90.00
_cell_angle_gamma 90.00
_cell_formula_units_Z 4
_cell_length_a 4.7087(4)
_cell_length_b 14.1428(12)
_cell_length_c 23.2401(19)
_cell_measurement_reflns_used 4991
_cell_measurement_temperature 100(2)
_cell_measurement_theta_max 31.2989
_cell_measurement_theta_min 2.8806
_cell_volume 1547.7(2)
_computing_cell_refinement 'APEX2 and SAINT (Bruker, 2004)'
_computing_data_collection 'APEX2 (Bruker, 2004)'
_computing_data_reduction 'SAINT and XPREP (Sheldrick, 2003)'
_computing_molecular_graphics 'XP (Sheldrick, 1998)'
_computing_publication_material 'XCIF (Sheldrick, 2001) and enCIFer (Allen <i>et al.</i>,  2004)'
_computing_structure_refinement 'SHELXL97 (Sheldrick, 1997)'
_computing_structure_solution 'SHELXS97 (Sheldrick, 1990)'
_diffrn_ambient_temperature 100(2)
_diffrn_detector_area_resol_mean 8.33
_diffrn_measured_fraction_theta_full 1.000
_diffrn_measured_fraction_theta_max 1.000
_diffrn_measurement_device_type 'Bruker X8-APEX-II CCD'
_diffrn_measurement_method '\f and \w'
_diffrn_radiation_monochromator graphite
_diffrn_radiation_source 'fine-focus sealed tube'
_diffrn_radiation_type MoK\a
_diffrn_radiation_wavelength 0.71073
_diffrn_reflns_av_R_equivalents 0.0314
_diffrn_reflns_av_sigmaI/netI 0.0291
_diffrn_reflns_limit_h_max 4
_diffrn_reflns_limit_h_min -6
_diffrn_reflns_limit_k_max 20
_diffrn_reflns_limit_k_min -16
_diffrn_reflns_limit_l_max 34
_diffrn_reflns_limit_l_min -30
_diffrn_reflns_number 13853
_diffrn_reflns_theta_full 31.46
_diffrn_reflns_theta_max 31.46
_diffrn_reflns_theta_min 1.69
_exptl_absorpt_coefficient_mu 0.135
_exptl_absorpt_correction_type none
_exptl_crystal_colour colorless
_exptl_crystal_density_diffrn 1.529
_exptl_crystal_density_method 'not measured'
_exptl_crystal_description needle
_exptl_crystal_F_000 760
_exptl_crystal_size_max 0.35
_exptl_crystal_size_mid 0.07
_exptl_crystal_size_min 0.05
_refine_diff_density_max 0.451
_refine_diff_density_min -0.212
_refine_ls_abs_structure_details 'Flack (1983), 2143 Friedel pairs'
_refine_ls_abs_structure_Flack 0.5(7)
_refine_ls_extinction_method none
_refine_ls_goodness_of_fit_ref 1.041
_refine_ls_hydrogen_treatment mixed
_refine_ls_matrix_type full
_refine_ls_number_parameters 246
_refine_ls_number_reflns 2964
_refine_ls_number_restraints 0
_refine_ls_restrained_S_all 1.041
_refine_ls_R_factor_all 0.0406
_refine_ls_R_factor_gt 0.0333
_refine_ls_shift/su_max 0.002
_refine_ls_shift/su_mean 0.000
_refine_ls_structure_factor_coef Fsqd
_refine_ls_weighting_details 'calc w=1/[\s^2^(Fo^2^)+(0.0559P)^2^+0.1003P] where P=(Fo^2^+2Fc^2^)/3'
_refine_ls_weighting_scheme calc
_refine_ls_wR_factor_gt 0.0832
_refine_ls_wR_factor_ref 0.0876
_reflns_number_gt 2644
_reflns_number_total 2964
_reflns_threshold_expression I>2\s(I)
_cod_data_source_file jz1778.cif
_cod_data_source_block II
_cod_database_code 2014368
_cod_database_fobs_code 2014368

loop_
_symmetry_equiv_pos_as_xyz
'x, y, z'
'x+1/2, -y+1/2, -z'
'-x, y+1/2, -z+1/2'
'-x+1/2, -y, z+1/2'

loop_
_atom_site_label
_atom_site_fract_x
_atom_site_fract_y
_atom_site_fract_z
_atom_site_U_iso_or_equiv
_atom_site_adp_type
_atom_site_calc_flag
_atom_site_refinement_flags
_atom_site_occupancy
_atom_site_disorder_assembly
_atom_site_disorder_group
_atom_site_type_symbol
C1 0.9108(3) 0.66870(10) 0.14464(6) 0.0096(3) Uani d . 1 . . C
H1 0.7218 0.6674 0.1250 0.012 Uiso calc R 1 . . H
C2 0.9964(3) 0.77062(10) 0.15776(6) 0.0098(3) Uani d . 1 . . C
H2 1.1952 0.7717 0.1729 0.012 Uiso calc R 1 . . H
C3 0.7967(3) 0.81224(10) 0.20249(6) 0.0093(3) Uani d . 1 . . C
H3 0.6025 0.8168 0.1853 0.011 Uiso calc R 1 . . H
C4 0.7811(3) 0.74872(11) 0.25573(6) 0.0102(3) Uani d . 1 . . C
H4 0.6351 0.7740 0.2829 0.012 Uiso calc R 1 . . H
C5 0.6967(3) 0.64917(10) 0.23670(6) 0.0100(3) Uani d . 1 . . C
H5 0.5060 0.6518 0.2178 0.012 Uiso calc R 1 . . H
C6 0.6845(4) 0.58009(10) 0.28652(7) 0.0127(3) Uani d . 1 . . C
H6A 0.8718 0.5771 0.3058 0.015 Uiso calc R 1 . . H
H6B 0.5421 0.6015 0.3150 0.015 Uiso calc R 1 . . H
O1 1.1178(2) 0.62829(8) 0.10915(4) 0.0110(2) Uani d . 1 . . O
O2 0.9830(3) 0.82412(8) 0.10555(5) 0.0139(2) Uani d . 1 . . O
H2O 1.136(6) 0.8529(17) 0.1016(10) 0.032(7) Uiso d . 1 . . H
O3 0.8901(3) 0.90494(8) 0.21699(5) 0.0137(2) Uani d . 1 . . O
H3O 0.765(6) 0.9350(17) 0.2228(10) 0.022(6) Uiso d . 1 . . H
O4 1.0496(2) 0.74434(8) 0.28404(5) 0.0127(2) Uani d . 1 . . O
H4O 1.082(6) 0.7944(17) 0.3007(11) 0.032(7) Uiso d . 1 . . H
O5 0.9017(2) 0.61307(7) 0.19595(4) 0.0103(2) Uani d . 1 . . O
O6 0.6083(3) 0.48807(8) 0.26504(5) 0.0136(2) Uani d . 1 . . O
H6O 0.737(6) 0.4553(18) 0.2734(11) 0.035(7) Uiso d . 1 . . H
C1' 1.1010(3) 0.43818(11) -0.02791(6) 0.0115(3) Uani d . 1 . . C
H1' 1.3093 0.4468 -0.0343 0.014 Uiso calc R 1 . . H
C2' 0.9456(3) 0.53228(11) -0.03710(6) 0.0107(3) Uani d . 1 . . C
H2' 0.7383 0.5204 -0.0311 0.013 Uiso calc R 1 . . H
C3' 1.0400(3) 0.60340(10) 0.00812(6) 0.0101(3) Uani d . 1 . . C
H3' 1.2433 0.6204 0.0012 0.012 Uiso calc R 1 . . H
C4' 1.0104(3) 0.56104(10) 0.06809(6) 0.0094(3) Uani d . 1 . . C
H4' 0.8049 0.5493 0.0762 0.011 Uiso calc R 1 . . H
C5' 1.1712(3) 0.46766(10) 0.07193(6) 0.0109(3) Uani d . 1 . . C
H5' 1.3755 0.4789 0.0624 0.013 Uiso calc R 1 . . H
C6' 1.1519(4) 0.42083(12) 0.13065(6) 0.0135(3) Uani d . 1 . . C
H6'1 1.2348 0.3566 0.1282 0.016 Uiso calc R 1 . . H
H6'2 1.2667 0.4576 0.1584 0.016 Uiso calc R 1 . . H
C7' 1.1687(4) 0.28773(12) -0.06836(8) 0.0225(4) Uani d . 1 . . C
H7'1 1.3671 0.3057 -0.0749 0.034 Uiso calc R 1 . . H
H7'2 1.1036 0.2474 -0.1000 0.034 Uiso calc R 1 . . H
H7'3 1.1533 0.2531 -0.0320 0.034 Uiso calc R 1 . . H
O1' 0.9953(3) 0.37154(8) -0.06577(5) 0.0157(2) Uani d . 1 . . O
O2' 0.9802(3) 0.56846(8) -0.09390(5) 0.0134(2) Uani d . 1 . . O
H2'O 1.134(7) 0.592(2) -0.0977(11) 0.041(8) Uiso d . 1 . . H
O3' 0.8692(3) 0.68598(8) 0.00254(5) 0.0152(2) Uani d . 1 . . O
H3'O 0.939(6) 0.7267(18) 0.0205(10) 0.035(7) Uiso d . 1 . . H
O5' 1.0503(3) 0.40568(8) 0.02969(5) 0.0122(2) Uani d . 1 . . O
O6' 0.8663(3) 0.41363(8) 0.15189(5) 0.0144(2) Uani d . 1 . . O
H6'O 0.851(6) 0.4572(19) 0.1705(10) 0.038(8) Uiso d . 1 . . H

loop_
_atom_site_aniso_label
_atom_site_aniso_U_11
_atom_site_aniso_U_22
_atom_site_aniso_U_33
_atom_site_aniso_U_12
_atom_site_aniso_U_13
_atom_site_aniso_U_23
C1 0.0095(6) 0.0097(6) 0.0096(6) -0.0001(5) 0.0005(5) 0.0005(5)
C2 0.0110(6) 0.0083(6) 0.0100(6) -0.0008(5) -0.0007(5) 0.0023(5)
C3 0.0091(6) 0.0063(6) 0.0125(6) 0.0002(5) -0.0001(5) 0.0008(5)
C4 0.0104(6) 0.0092(6) 0.0110(6) 0.0007(5) 0.0002(5) -0.0011(5)
C5 0.0100(6) 0.0095(6) 0.0106(6) -0.0004(5) 0.0020(5) 0.0006(5)
C6 0.0164(7) 0.0095(6) 0.0122(6) -0.0002(5) 0.0017(6) 0.0010(5)
O1 0.0107(5) 0.0122(5) 0.0099(4) -0.0009(4) 0.0007(4) -0.0038(4)
O2 0.0148(5) 0.0138(5) 0.0132(5) -0.0008(4) 0.0015(4) 0.0058(4)
O3 0.0111(5) 0.0067(5) 0.0232(6) 0.0007(4) 0.0000(5) -0.0022(4)
O4 0.0141(5) 0.0112(5) 0.0128(5) 0.0010(4) -0.0046(4) -0.0023(4)
O5 0.0133(5) 0.0087(5) 0.0090(4) 0.0009(4) 0.0025(4) 0.0004(4)
O6 0.0137(5) 0.0081(5) 0.0190(6) -0.0005(4) -0.0004(5) 0.0019(4)
C1' 0.0138(6) 0.0106(6) 0.0102(6) -0.0006(5) -0.0002(5) -0.0006(5)
C2' 0.0121(7) 0.0106(6) 0.0095(6) -0.0010(5) -0.0003(5) 0.0011(5)
C3' 0.0128(7) 0.0078(6) 0.0097(6) 0.0009(5) -0.0012(5) 0.0007(5)
C4' 0.0099(6) 0.0097(6) 0.0085(6) -0.0012(5) -0.0006(5) -0.0004(5)
C5' 0.0131(7) 0.0095(6) 0.0100(6) -0.0002(5) -0.0003(5) 0.0009(5)
C6' 0.0149(7) 0.0146(7) 0.0109(6) 0.0017(6) -0.0013(6) 0.0034(5)
C7' 0.0277(9) 0.0139(8) 0.0258(9) 0.0036(7) 0.0007(8) -0.0077(7)
O1' 0.0210(6) 0.0109(5) 0.0150(5) -0.0012(5) -0.0030(5) -0.0037(4)
O2' 0.0163(5) 0.0147(5) 0.0093(5) -0.0016(5) -0.0007(4) 0.0026(4)
O3' 0.0198(6) 0.0094(5) 0.0163(5) 0.0049(4) -0.0050(5) -0.0014(4)
O5' 0.0170(5) 0.0097(5) 0.0099(4) -0.0016(4) -0.0014(4) 0.0006(4)
O6' 0.0184(6) 0.0116(5) 0.0133(5) -0.0009(4) 0.0029(5) 0.0005(4)

loop_
_atom_type_symbol
_atom_type_description
_atom_type_scat_dispersion_real
_atom_type_scat_dispersion_imag
_atom_type_scat_source
C C 0.0033 0.0016 'International Tables Vol C Tables 4.2.6.8 and 6.1.1.4'
H H 0.0000 0.0000 'International Tables Vol C Tables 4.2.6.8 and 6.1.1.4'
O O 0.0106 0.0060 'International Tables Vol C Tables 4.2.6.8 and 6.1.1.4'

loop_
_geom_angle_atom_site_label_1
_geom_angle_atom_site_label_2
_geom_angle_atom_site_label_3
_geom_angle
O1 C1 O5 106.72(11)
O1 C1 C2 108.61(12)
O5 C1 C2 111.15(11)
O1 C1 H1 110.1
O5 C1 H1 110.1
C2 C1 H1 110.1
O2 C2 C3 110.33(12)
O2 C2 C1 108.54(12)
C3 C2 C1 109.78(12)
O2 C2 H2 109.4
C3 C2 H2 109.4
C1 C2 H2 109.4
O3 C3 C2 109.10(12)
O3 C3 C4 111.34(12)
C2 C3 C4 110.80(11)
O3 C3 H3 108.5
C2 C3 H3 108.5
C4 C3 H3 108.5
O4 C4 C5 108.90(12)
O4 C4 C3 110.84(12)
C5 C4 C3 108.61(12)
O4 C4 H4 109.5
C5 C4 H4 109.5
C3 C4 H4 109.5
O5 C5 C6 107.34(12)
O5 C5 C4 109.96(12)
C6 C5 C4 112.49(12)
O5 C5 H5 109.0
C6 C5 H5 109.0
C4 C5 H5 109.0
O6 C6 C5 109.10(12)
O6 C6 H6A 109.9
C5 C6 H6A 109.9
O6 C6 H6B 109.9
C5 C6 H6B 109.9
H6A C6 H6B 108.3
C1 O1 C4' 114.60(12)
C2 O2 H2O 108.3(17)
C3 O3 H3O 109.2(19)
C4 O4 H4O 110(2)
C1 O5 C5 111.84(11)
C6 O6 H6O 104.7(19)
O1' C1' O5' 108.40(12)
O1' C1' C2' 109.35(12)
O5' C1' C2' 109.18(12)
O1' C1' H1' 110.0
O5' C1' H1' 110.0
C2' C1' H1' 110.0
O2' C2' C3' 111.66(12)
O2' C2' C1' 112.70(12)
C3' C2' C1' 109.77(12)
O2' C2' H2' 107.5
C3' C2' H2' 107.5
C1' C2' H2' 107.5
O3' C3' C2' 108.32(12)
O3' C3' C4' 110.75(12)
C2' C3' C4' 110.20(12)
O3' C3' H3' 109.2
C2' C3' H3' 109.2
C4' C3' H3' 109.2
O1 C4' C3' 108.34(11)
O1 C4' C5' 111.06(12)
C3' C4' C5' 110.42(12)
O1 C4' H4' 109.0
C3' C4' H4' 109.0
C5' C4' H4' 109.0
O5' C5' C6' 108.95(12)
O5' C5' C4' 107.00(12)
C6' C5' C4' 113.60(12)
O5' C5' H5' 109.1
C6' C5' H5' 109.1
C4' C5' H5' 109.1
O6' C6' C5' 113.30(12)
O6' C6' H6'1 108.9
C5' C6' H6'1 108.9
O6' C6' H6'2 108.9
C5' C6' H6'2 108.9
H6'1 C6' H6'2 107.7
O1' C7' H7'1 109.5
O1' C7' H7'2 109.5
H7'1 C7' H7'2 109.5
O1' C7' H7'3 109.5
H7'1 C7' H7'3 109.5
H7'2 C7' H7'3 109.5
C1' O1' C7' 112.56(13)
C2' O2' H2'O 110.8(19)
C3' O3' H3'O 108(2)
C5' O5' C1' 112.14(11)
C6' O6' H6'O 103(2)

loop_
_geom_bond_atom_site_label_1
_geom_bond_atom_site_label_2
_geom_bond_site_symmetry_2
_geom_bond_distance
_geom_bond_publ_flag
C1 O1 . 1.3988(18) ?
C1 O5 . 1.4293(17) ?
C1 C2 . 1.528(2) ?
C1 H1 . 1.0000 ?
C2 O2 . 1.4313(17) ?
C2 C3 . 1.521(2) ?
C2 H2 . 1.0000 ?
C3 O3 . 1.4234(18) ?
C3 C4 . 1.531(2) ?
C3 H3 . 1.0000 ?
C4 O4 . 1.4268(18) ?
C4 C5 . 1.528(2) ?
C4 H4 . 1.0000 ?
C5 O5 . 1.4455(18) ?
C5 C6 . 1.516(2) ?
C5 H5 . 1.0000 ?
C6 O6 . 1.4392(18) ?
C6 H6A . 0.9900 ?
C6 H6B . 0.9900 ?
O1 C4' . 1.4390(17) ?
O2 H2O . 0.83(3) ?
O3 H3O . 0.74(3) ?
O4 H4O . 0.82(2) ?
O6 H6O . 0.79(3) ?
C1' O1' . 1.3821(18) ?
C1' O5' . 1.4352(18) ?
C1' C2' . 1.534(2) ?
C1' H1' . 1.0000 ?
C2' O2' . 1.4252(17) ?
C2' C3' . 1.521(2) ?
C2' H2' . 1.0000 ?
C3' O3' . 1.4240(18) ?
C3' C4' . 1.5235(19) ?
C3' H3' . 1.0000 ?
C4' C5' . 1.525(2) ?
C4' H4' . 1.0000 ?
C5' O5' . 1.4338(18) ?
C5' C6' . 1.519(2) ?
C5' H5' . 1.0000 ?
C6' O6' . 1.436(2) ?
C6' H6'1 . 0.9900 ?
C6' H6'2 . 0.9900 ?
C7' O1' . 1.441(2) ?
C7' H7'1 . 0.9800 ?
C7' H7'2 . 0.9800 ?
C7' H7'3 . 0.9800 ?
O2' H2'O . 0.80(3) ?
O3' H3'O . 0.78(3) ?
O6' H6'O . 0.76(3) ?

loop_
_geom_hbond_atom_site_label_D
_geom_hbond_atom_site_label_H
_geom_hbond_atom_site_label_A
_geom_hbond_site_symmetry_A
_geom_hbond_distance_DH
_geom_hbond_distance_HA
_geom_hbond_distance_DA
_geom_hbond_angle_DHA
_geom_hbond_publ_flag
O2 H2O O2' 2_565 0.83(3) 1.97(3) 2.8042(19) 175(2) y
O3 H3O O6 3_655 0.74(3) 1.93(3) 2.6580(19) 167(2) y
O4 H4O O6' 3_755 0.82(2) 2.03(2) 2.8475(16) 174(2) y
O6 H6O O3 3_745 0.79(3) 1.91(3) 2.6713(19) 163(2) y
O2' H2'O O2 2_565 0.80(3) 2.03(3) 2.8263(19) 169(2) y
O3' H3'O O2 1_555 0.78(3) 2.42(2) 3.1357(17) 153(2) y
O3' H3'O O3' 2_565 0.78(3) 2.43(3) 2.9719(19) 127(2) y
O6' H6'O O5 1_555 0.76(3) 2.30(3) 3.0046(15) 157(2) y
O6' H6'O O6 1_555 0.76(3) 2.52(2) 3.0817(17) 133(2) y

loop_
_geom_torsion_atom_site_label_1
_geom_torsion_atom_site_label_2
_geom_torsion_atom_site_label_3
_geom_torsion_atom_site_label_4
_geom_torsion
O1 C1 C2 O2 66.77(15)
O5 C1 C2 O2 -176.11(12)
O1 C1 C2 C3 -172.56(12)
O5 C1 C2 C3 -55.44(16)
O2 C2 C3 O3 -64.15(15)
C1 C2 C3 O3 176.27(11)
O2 C2 C3 C4 172.93(12)
C1 C2 C3 C4 53.35(16)
O3 C3 C4 O4 -57.12(16)
C2 C3 C4 O4 64.49(15)
O3 C3 C4 C5 -176.71(12)
C2 C3 C4 C5 -55.10(16)
O4 C4 C5 O5 -62.13(14)
C3 C4 C5 O5 58.67(15)
O4 C4 C5 C6 57.44(16)
C3 C4 C5 C6 178.24(12)
O5 C5 C6 O6 -58.02(16)
C4 C5 C6 O6 -179.10(12)
O5 C1 O1 C4' 93.89(13)
C2 C1 O1 C4' -146.19(12)
O1 C1 O5 C5 179.10(12)
C2 C1 O5 C5 60.83(16)
C6 C5 O5 C1 174.66(12)
C4 C5 O5 C1 -62.68(15)
O1' C1' C2' O2' -60.27(17)
O5' C1' C2' O2' -178.72(12)
O1' C1' C2' C3' 174.59(12)
O5' C1' C2' C3' 56.15(16)
O2' C2' C3' O3' 60.81(16)
C1' C2' C3' O3' -173.45(12)
O2' C2' C3' C4' -177.89(12)
C1' C2' C3' C4' -52.15(16)
C1 O1 C4' C3' 111.14(13)
C1 O1 C4' C5' -127.43(13)
O3' C3' C4' O1 -63.59(15)
C2' C3' C4' O1 176.57(12)
O3' C3' C4' C5' 174.58(12)
C2' C3' C4' C5' 54.74(16)
O1 C4' C5' O5' -179.94(11)
C3' C4' C5' O5' -59.73(15)
O1 C4' C5' C6' 59.79(17)
C3' C4' C5' C6' 180.00(13)
O5' C5' C6' O6' -69.22(16)
C4' C5' C6' O6' 49.94(18)
O5' C1' O1' C7' -73.32(16)
C2' C1' O1' C7' 167.74(13)
C6' C5' O5' C1' -170.76(12)
C4' C5' O5' C1' 66.04(15)
O1' C1' O5' C5' 175.95(13)
C2' C1' O5' C5' -65.01(15)

loop_
_cod_related_entry_id
_cod_related_entry_database
_cod_related_entry_code
1 ChemSpider 21180973
